data_1554169
loop_
_publ_author_name
'Zhong, Liu'
'Li, Guiliang'
'Liang, Guodong'
'Gao, Haiyang'
'Wu, Qing'

_publ_section_title
;
 Enhancing Thermal Stability and Living Fashion in
 \a-Diimine--Nickel-Catalyzed (Co)polymerization of Ethylene and Polar
 Monomer by Increasing the Steric Bulk of Ligand Backbone
;
_journal_issue 7
_journal_name_full Macromolecules
_journal_page_first 2675
_journal_paper_doi 10.1021/acs.macromol.7b00121
_journal_volume 50
_journal_year 2017
_chemical_formula_moiety 'C48 H60 Br2 N2 Ni'
_chemical_formula_sum 'C48 H60 Br2 N2 Ni'
_chemical_formula_weight 883.51
_space_group_crystal_system trigonal
_space_group_IT_number 148
_space_group_name_Hall '-R 3'
_space_group_name_H-M_alt 'R -3 :H'
_atom_sites_solution_hydrogens geom
_audit_creation_date 2016-05-29
_audit_creation_method
;
Olex2 1.2-beta
(compiled 2016.02.19 svn.r3266 for OlexSys, GUI svn.r5155)
;
_cell_angle_alpha 90
_cell_angle_beta 90
_cell_angle_gamma 120
_cell_formula_units_Z 18
_cell_length_a 26.8702(5)
_cell_length_b 26.8702(5)
_cell_length_c 35.7526(9)
_cell_measurement_reflns_used 7229
_cell_measurement_temperature 150
_cell_measurement_theta_max 66.7640
_cell_measurement_theta_min 3.0820
_cell_volume 22355.3(8)
_computing_molecular_graphics 'Olex2 (Dolomanov et al., 2009)'
_computing_publication_material 'Olex2 (Dolomanov et al., 2009)'
_computing_structure_refinement 'ShelXL (Sheldrick, 2015)'
_computing_structure_solution 'ShelXS (Sheldrick, 2008)'
_diffrn_ambient_temperature 150.0
_diffrn_measured_fraction_theta_full 0.974
_diffrn_measured_fraction_theta_max 0.974
_diffrn_measurement_device_type 'multiwire proportional'
_diffrn_measurement_method 'phi and omega scans'
_diffrn_radiation_monochromator graphite
_diffrn_radiation_type CuK\a
_diffrn_radiation_wavelength 1.54178
_diffrn_reflns_av_R_equivalents 0.0288
_diffrn_reflns_av_unetI/netI 0.0332
_diffrn_reflns_Laue_measured_fraction_full 0.974
_diffrn_reflns_Laue_measured_fraction_max 0.974
_diffrn_reflns_limit_h_max 31
_diffrn_reflns_limit_h_min -26
_diffrn_reflns_limit_k_max 31
_diffrn_reflns_limit_k_min -28
_diffrn_reflns_limit_l_max 42
_diffrn_reflns_limit_l_min -33
_diffrn_reflns_number 16617
_diffrn_reflns_point_group_measured_fraction_full 0.974
_diffrn_reflns_point_group_measured_fraction_max 0.974
_diffrn_reflns_theta_full 66.926
_diffrn_reflns_theta_max 66.926
_diffrn_reflns_theta_min 3.117
_exptl_absorpt_coefficient_mu 2.662
_exptl_absorpt_correction_T_max 1.0000
_exptl_absorpt_correction_T_min 0.69459
_exptl_absorpt_correction_type multi-scan
_exptl_absorpt_process_details
;
CrysAlisPro, Agilent Technologies,
Version 1.171.37.34 (release 22-05-2014 CrysAlis171 .NET)
(compiled May 22 2014,16:03:01)
Empirical absorption correction using spherical harmonics,
 implemented in SCALE3 ABSPACK scaling algorithm.
;
_exptl_crystal_colour colourless
_exptl_crystal_colour_primary colourless
_exptl_crystal_density_diffrn 1.181
_exptl_crystal_description block
_exptl_crystal_F_000 8280
_exptl_crystal_size_max 0.31
_exptl_crystal_size_mid 0.24
_exptl_crystal_size_min 0.11
_refine_diff_density_max 1.636
_refine_diff_density_min -0.797
_refine_diff_density_rms 0.065
_refine_ls_extinction_method none
_refine_ls_goodness_of_fit_ref 1.023
_refine_ls_hydrogen_treatment constr
_refine_ls_matrix_type full
_refine_ls_number_parameters 492
_refine_ls_number_reflns 8623
_refine_ls_number_restraints 18
_refine_ls_restrained_S_all 1.041
_refine_ls_R_factor_all 0.0567
_refine_ls_R_factor_gt 0.0463
_refine_ls_shift/su_max 0.002
_refine_ls_shift/su_mean 0.000
_refine_ls_structure_factor_coef Fsqd
_refine_ls_weighting_details 'w=1/[\s^2^(Fo^2^)+(0.0671P)^2^+59.6056P] where P=(Fo^2^+2Fc^2^)/3'
_refine_ls_weighting_scheme calc
_refine_ls_wR_factor_gt 0.1214
_refine_ls_wR_factor_ref 0.1320
_reflns_Friedel_coverage 0.000
_reflns_number_gt 7116
_reflns_number_total 8623
_reflns_threshold_expression 'I > 2\s(I)'
_cod_data_source_file ma7b00121_si_002.cif
_cod_data_source_block 05274a_sq
_cod_original_cell_volume 22355.2(10)
_cod_original_sg_symbol_H-M 'R -3'
_cod_database_code 1554169
_shelx_space_group_comment
;
The symmetry employed for this shelxl refinement is uniquely defined
by the following loop, which should always be used as a source of
symmetry information in preference to the above space-group names.
They are only intended as comments.
;
_olex2_refinement_description
;
1. Fixed Uiso
 At 1.2 times of:
  All C(H) groups
 At 1.5 times of:
  All C(H,H,H) groups
2. Uiso/Uaniso restraints and constraints
Uanis(C66) \\sim Ueq, Uanis(C45) \\sim Ueq, Uanis(C67) \\sim Ueq: with sigma of
0.005 and sigma for terminal atoms of 0.01
3.a Ternary CH refined with riding coordinates:
 C6(H6), C10(H10), C26(H26), C28(H28), C29(H29), C32(H32)
3.b Aromatic/amide H refined with riding coordinates:
 C4(H4), C5(H5), C14(H14), C16(H16), C20(H20), C27(H27), C33(H33), C37(H37),
 C38(H38), C39(H39), C41(H41), C51(H51)
3.c Idealised Me refined as rotating group:
 C23(H23A,H23B,H23C), C25(H25A,H25B,H25C), C30(H30A,H30B,H30C), C31(H31A,H31B,
 H31C), C34(H34A,H34B,H34C), C44(H44A,H44B,H44C), C45(H45A,H45B,H45C), C46(H46A,
 H46B,H46C), C47(H47A,H47B,H47C), C49(H49A,H49B,H49C), C58(H58A,H58B,H58C),
 C65(H65A,H65B,H65C), C66(H66A,H66B,H66C), C67(H67A,H67B,H67C)
;
_shelx_shelxl_version_number 2014/7
_olex2_submission_special_instructions 'No special instructions were received'

loop_
_space_group_symop_operation_xyz
'x, y, z'
'-y, x-y, z'
'-x+y, -x, z'
'x+2/3, y+1/3, z+1/3'
'-y+2/3, x-y+1/3, z+1/3'
'-x+y+2/3, -x+1/3, z+1/3'
'x+1/3, y+2/3, z+2/3'
'-y+1/3, x-y+2/3, z+2/3'
'-x+y+1/3, -x+2/3, z+2/3'
'-x, -y, -z'
'y, -x+y, -z'
'x-y, x, -z'
'-x+2/3, -y+1/3, -z+1/3'
'y+2/3, -x+y+1/3, -z+1/3'
'x-y+2/3, x+1/3, -z+1/3'
'-x+1/3, -y+2/3, -z+2/3'
'y+1/3, -x+y+2/3, -z+2/3'
'x-y+1/3, x+2/3, -z+2/3'

loop_
_atom_site_label
_atom_site_type_symbol
_atom_site_fract_x
_atom_site_fract_y
_atom_site_fract_z
_atom_site_U_iso_or_equiv
_atom_site_adp_type
_atom_site_occupancy
_atom_site_site_symmetry_order
_atom_site_calc_flag
_atom_site_refinement_flags_posn
_atom_site_refinement_flags_adp
Br1 Br 0.70127(2) 0.77618(2) 0.11569(2) 0.05087(12) Uani 1 1 d . .
Br2 Br 0.66920(2) 0.73984(2) 0.22638(2) 0.06311(15) Uani 1 1 d . .
Ni1 Ni 0.69250(2) 0.80286(2) 0.17701(2) 0.03818(14) Uani 1 1 d . .
N1 N 0.66391(11) 0.85725(10) 0.16209(7) 0.0369(5) Uani 1 1 d . .
N2 N 0.76854(10) 0.87792(10) 0.18020(7) 0.0345(5) Uani 1 1 d . .
C3 C 0.76490(12) 0.91772(12) 0.16248(8) 0.0318(6) Uani 1 1 d . .
C4 C 0.72318(13) 1.04020(14) 0.18519(10) 0.0427(7) Uani 1 1 d . .
H4 H 0.6851 1.0330 0.1818 0.051 Uiso 1 1 calc R .
C5 C 0.83432(12) 1.06101(12) 0.19697(8) 0.0331(6) Uani 1 1 d . .
H5 H 0.8718 1.0669 0.2013 0.040 Uiso 1 1 calc R .
C6 C 0.81131(12) 0.97744(12) 0.15144(8) 0.0324(6) Uani 1 1 d . .
H6 H 0.8511 0.9847 0.1561 0.039 Uiso 1 1 calc R .
C7 C 0.74175(13) 1.00728(12) 0.16696(9) 0.0353(6) Uani 1 1 d . .
C8 C 0.70583(13) 0.90672(12) 0.15374(8) 0.0346(6) Uani 1 1 d . .
C9 C 0.74517(14) 0.97557(12) 0.10355(9) 0.0402(7) Uani 1 1 d . .
C10 C 0.70725(13) 0.95994(12) 0.13832(9) 0.0380(7) Uani 1 1 d . .
H10 H 0.6682 0.9545 0.1332 0.046 Uiso 1 1 calc R .
C11 C 0.79968(14) 0.98381(12) 0.11034(8) 0.0369(6) Uani 1 1 d . .
C12 C 0.85887(14) 1.14603(14) 0.24005(10) 0.0442(7) Uani 1 1 d . .
C13 C 0.81714(13) 1.09648(13) 0.21450(9) 0.0385(7) Uani 1 1 d . .
C14 C 0.83917(17) 1.00040(14) 0.08156(9) 0.0482(8) Uani 1 1 d . .
H14 H 0.8763 1.0054 0.0859 0.058 Uiso 1 1 calc R .
C15 C 0.60460(13) 0.84364(13) 0.16023(10) 0.0446(8) Uani 1 1 d . .
C16 C 0.76123(14) 1.08438(14) 0.20878(10) 0.0443(7) Uani 1 1 d . .
H16 H 0.7483 1.1069 0.2214 0.053 Uiso 1 1 calc R .
C17 C 0.79710(12) 1.01739(12) 0.17345(8) 0.0335(6) Uani 1 1 d . .
C18 C 0.82289(13) 0.88908(12) 0.19620(9) 0.0401(7) Uani 1 1 d . .
C19 C 0.57803(15) 0.83895(15) 0.19494(11) 0.0518(9) Uani 1 1 d . .
C20 C 0.73048(18) 0.98528(14) 0.06820(10) 0.0498(8) Uani 1 1 d . .
H20 H 0.6933 0.9799 0.0638 0.060 Uiso 1 1 calc R .
C21 C 0.86674(14) 0.89168(13) 0.17350(11) 0.0460(8) Uani 1 1 d . .
C22 C 0.57560(15) 0.83377(15) 0.12589(11) 0.0525(9) Uani 1 1 d . .
C23 C 0.85162(19) 0.81722(16) 0.12644(12) 0.0603(10) Uani 1 1 d . .
H23A H 0.8863 0.8172 0.1350 0.090 Uiso 1 1 calc GR .
H23B H 0.8456 0.8074 0.0998 0.090 Uiso 1 1 calc GR .
H23C H 0.8184 0.7888 0.1407 0.090 Uiso 1 1 calc GR .
C24 C 0.82827(16) 0.89629(15) 0.23525(11) 0.0511(8) Uani 1 1 d . .
C25 C 0.57639(19) 0.77040(18) 0.07501(14) 0.0680(11) Uani 1 1 d . .
H25A H 0.5876 0.7498 0.0926 0.102 Uiso 1 1 calc GR .
H25B H 0.5916 0.7702 0.0501 0.102 Uiso 1 1 calc GR .
H25C H 0.5344 0.7514 0.0738 0.102 Uiso 1 1 calc GR .
C26 C 0.60916(16) 0.84865(15) 0.23193(11) 0.0537(9) Uani 1 1 d . .
H26 H 0.6440 0.8453 0.2270 0.064 Uiso 1 1 calc R .
C27 C 0.8238(2) 1.00961(16) 0.04620(10) 0.0600(10) Uani 1 1 d . .
H27 H 0.8510 1.0208 0.0264 0.072 Uiso 1 1 calc R .
C28 C 0.60075(17) 0.83245(16) 0.08824(11) 0.0542(9) Uani 1 1 d . .
H28 H 0.6432 0.8498 0.0913 0.065 Uiso 1 1 calc R .
C29 C 0.7804(2) 0.89191(18) 0.26002(11) 0.0620(10) Uani 1 1 d . .
H29 H 0.7443 0.8742 0.2449 0.074 Uiso 1 1 calc R .
C30 C 0.84135(18) 1.19176(16) 0.24347(12) 0.0597(10) Uani 1 1 d . .
H30A H 0.8368 1.2038 0.2184 0.090 Uiso 1 1 calc GR .
H30B H 0.8711 1.2250 0.2571 0.090 Uiso 1 1 calc GR .
H30C H 0.8049 1.1759 0.2570 0.090 Uiso 1 1 calc GR .
C31 C 0.5900(2) 0.8667(2) 0.05803(13) 0.0721(12) Uani 1 1 d . .
H31A H 0.5493 0.8462 0.0510 0.108 Uiso 1 1 calc GR .
H31B H 0.6135 0.8710 0.0360 0.108 Uiso 1 1 calc GR .
H31C H 0.6004 0.9048 0.0678 0.108 Uiso 1 1 calc GR .
C32 C 0.85892(15) 0.87715(14) 0.13236(11) 0.0487(8) Uani 1 1 d . .
H32 H 0.8230 0.8762 0.1238 0.058 Uiso 1 1 calc R .
C33 C 0.52101(17) 0.82652(18) 0.19429(14) 0.0679(11) Uani 1 1 d . .
H33 H 0.5016 0.8231 0.2172 0.081 Uiso 1 1 calc R .
C34 C 0.9088(2) 0.9205(2) 0.10824(15) 0.0767(14) Uani 1 1 d . .
H34A H 0.9170 0.9595 0.1142 0.115 Uiso 1 1 calc GR .
H34B H 0.8985 0.9125 0.0818 0.115 Uiso 1 1 calc GR .
H34C H 0.9430 0.9173 0.1133 0.115 Uiso 1 1 calc GR .
C35 C 0.7704(2) 1.00294(16) 0.03896(10) 0.0603(11) Uani 1 1 d . .
C37 C 0.8810(2) 0.90904(18) 0.25098(14) 0.0701(12) Uani 1 1 d . .
H37 H 0.8862 0.9143 0.2773 0.084 Uiso 1 1 calc R .
C38 C 0.91860(16) 0.90562(15) 0.19114(14) 0.0608(10) Uani 1 1 d . .
H38 H 0.9497 0.9092 0.1764 0.073 Uiso 1 1 calc R .
C39 C 0.49224(19) 0.8190(2) 0.16050(16) 0.0798(14) Uani 1 1 d . .
H39 H 0.4540 0.8124 0.1605 0.096 Uiso 1 1 calc R .
C41 C 0.51850(17) 0.82119(19) 0.12743(15) 0.0695(12) Uani 1 1 d . .
H41 H 0.4974 0.8139 0.1048 0.083 Uiso 1 1 calc R .
C44 C 0.91968(17) 1.1771(2) 0.22269(15) 0.0781(14) Uani 1 1 d . .
H44A H 0.9353 1.1510 0.2224 0.117 Uiso 1 1 calc GR .
H44B H 0.9448 1.2111 0.2376 0.117 Uiso 1 1 calc GR .
H44C H 0.9175 1.1888 0.1970 0.117 Uiso 1 1 calc GR .
C45 C 0.8076(4) 1.0775(3) -0.01259(16) 0.116(2) Uani 1 1 d . U
H45A H 0.8113 1.1064 0.0056 0.174 Uiso 1 1 calc GR .
H45B H 0.7989 1.0870 -0.0373 0.174 Uiso 1 1 calc GR .
H45C H 0.8437 1.0768 -0.0138 0.174 Uiso 1 1 calc GR .
C46 C 0.7700(3) 0.8532(2) 0.29413(13) 0.0909(16) Uani 1 1 d . .
H46A H 0.7626 0.8154 0.2857 0.136 Uiso 1 1 calc GR .
H46B H 0.7368 0.8488 0.3082 0.136 Uiso 1 1 calc GR .
H46C H 0.8041 0.8706 0.3103 0.136 Uiso 1 1 calc GR .
C47 C 0.5731(3) 0.8031(2) 0.26092(15) 0.0932(17) Uani 1 1 d . .
H47A H 0.5411 0.8082 0.2689 0.140 Uiso 1 1 calc GR .
H47B H 0.5971 0.8070 0.2826 0.140 Uiso 1 1 calc GR .
H47C H 0.5581 0.7648 0.2499 0.140 Uiso 1 1 calc GR .
C49 C 0.6300(2) 0.9089(2) 0.24696(15) 0.0766(13) Uani 1 1 d . .
H49A H 0.6559 0.9373 0.2287 0.115 Uiso 1 1 calc GR .
H49B H 0.6505 0.9139 0.2706 0.115 Uiso 1 1 calc GR .
H49C H 0.5970 0.9143 0.2513 0.115 Uiso 1 1 calc GR .
C51 C 0.92589(19) 0.91420(18) 0.22889(15) 0.0724(13) Uani 1 1 d . .
H51 H 0.9617 0.9237 0.2400 0.087 Uiso 1 1 calc R .
C56 C 0.7577(3) 1.0168(2) -0.00023(12) 0.0803(15) Uani 1 1 d . .
C58 C 0.8596(3) 1.1219(2) 0.27807(13) 0.0858(16) Uani 1 1 d . .
H58A H 0.8210 1.1039 0.2890 0.129 Uiso 1 1 calc GR .
H58B H 0.8866 1.1531 0.2944 0.129 Uiso 1 1 calc GR .
H58C H 0.8717 1.0932 0.2755 0.129 Uiso 1 1 calc GR .
C65 C 0.7925(2) 0.9513(2) 0.27231(13) 0.0793(13) Uani 1 1 d . .
H65A H 0.8292 0.9709 0.2857 0.119 Uiso 1 1 calc GR .
H65B H 0.7617 0.9473 0.2889 0.119 Uiso 1 1 calc GR .
H65C H 0.7944 0.9738 0.2503 0.119 Uiso 1 1 calc GR .
C66 C 0.7054(4) 1.0211(4) -0.00113(18) 0.137(3) Uani 1 1 d . U
H66A H 0.6720 0.9836 0.0047 0.206 Uiso 1 1 calc GR .
H66B H 0.7007 1.0332 -0.0261 0.206 Uiso 1 1 calc GR .
H66C H 0.7085 1.0494 0.0174 0.206 Uiso 1 1 calc GR .
C67 C 0.7541(4) 0.9728(3) -0.02730(14) 0.112(2) Uani 1 1 d . U
H67A H 0.7911 0.9737 -0.0280 0.168 Uiso 1 1 calc GR .
H67B H 0.7452 0.9812 -0.0523 0.168 Uiso 1 1 calc GR .
H67C H 0.7239 0.9346 -0.0194 0.168 Uiso 1 1 calc GR .

loop_
_atom_site_aniso_label
_atom_site_aniso_U_11
_atom_site_aniso_U_22
_atom_site_aniso_U_33
_atom_site_aniso_U_23
_atom_site_aniso_U_13
_atom_site_aniso_U_12
Br1 0.0686(2) 0.0463(2) 0.0457(2) -0.00301(15) 0.00011(16) 0.03467(18)
Br2 0.0937(3) 0.0402(2) 0.0500(2) 0.01220(16) 0.0148(2) 0.0294(2)
Ni1 0.0418(3) 0.0283(3) 0.0428(3) 0.0045(2) 0.0035(2) 0.0163(2)
N1 0.0352(13) 0.0315(13) 0.0421(14) -0.0031(10) 0.0019(10) 0.0153(11)
N2 0.0363(13) 0.0304(12) 0.0378(13) 0.0012(10) -0.0007(10) 0.0175(10)
C3 0.0373(15) 0.0279(13) 0.0326(14) 0.0001(11) 0.0043(11) 0.0182(12)
C4 0.0344(15) 0.0385(16) 0.059(2) -0.0050(14) 0.0003(14) 0.0213(14)
C5 0.0287(14) 0.0297(14) 0.0408(16) 0.0016(12) 0.0033(12) 0.0145(12)
C6 0.0334(14) 0.0287(14) 0.0379(15) 0.0012(11) 0.0036(12) 0.0176(12)
C7 0.0342(15) 0.0308(14) 0.0423(16) -0.0015(12) -0.0006(12) 0.0174(12)
C8 0.0393(16) 0.0319(15) 0.0356(15) -0.0039(12) -0.0015(12) 0.0201(13)
C9 0.0532(19) 0.0280(14) 0.0423(17) -0.0021(12) -0.0049(14) 0.0224(14)
C10 0.0366(15) 0.0299(14) 0.0507(18) -0.0025(13) -0.0047(13) 0.0190(13)
C11 0.0482(17) 0.0281(14) 0.0378(15) 0.0001(12) 0.0031(13) 0.0215(13)
C12 0.0419(17) 0.0386(16) 0.0512(19) -0.0114(14) -0.0021(14) 0.0194(14)
C13 0.0388(16) 0.0337(15) 0.0414(16) -0.0030(12) 0.0041(13) 0.0169(13)
C14 0.063(2) 0.0403(17) 0.0408(18) 0.0016(14) 0.0100(15) 0.0250(16)
C15 0.0341(16) 0.0314(15) 0.067(2) -0.0072(14) 0.0000(15) 0.0153(13)
C16 0.0416(17) 0.0413(17) 0.0551(19) -0.0097(14) 0.0027(14) 0.0246(15)
C17 0.0357(15) 0.0282(14) 0.0378(15) 0.0036(11) 0.0053(12) 0.0169(12)
C18 0.0390(16) 0.0288(14) 0.0529(19) 0.0031(13) -0.0064(14) 0.0173(13)
C19 0.0428(18) 0.0387(17) 0.072(2) -0.0037(16) 0.0111(17) 0.0194(15)
C20 0.072(2) 0.0380(17) 0.0478(19) -0.0067(14) -0.0158(17) 0.0337(17)
C21 0.0364(16) 0.0283(15) 0.074(2) 0.0094(15) 0.0012(15) 0.0167(13)
C22 0.0432(18) 0.0421(18) 0.073(2) -0.0079(17) -0.0089(17) 0.0223(15)
C23 0.070(2) 0.048(2) 0.072(3) 0.0004(18) -0.001(2) 0.0358(19)
C24 0.053(2) 0.0415(18) 0.056(2) 0.0023(15) -0.0095(16) 0.0213(16)
C25 0.063(2) 0.055(2) 0.082(3) -0.018(2) -0.014(2) 0.027(2)
C26 0.052(2) 0.0469(19) 0.062(2) 0.0009(16) 0.0166(17) 0.0244(17)
C27 0.095(3) 0.047(2) 0.0412(19) 0.0052(15) 0.0141(19) 0.038(2)
C28 0.054(2) 0.050(2) 0.060(2) -0.0118(17) -0.0143(17) 0.0279(17)
C29 0.074(3) 0.062(2) 0.0425(19) 0.0052(17) -0.0040(18) 0.029(2)
C30 0.062(2) 0.0403(19) 0.076(3) -0.0143(18) -0.006(2) 0.0252(18)
C31 0.083(3) 0.071(3) 0.071(3) -0.013(2) -0.027(2) 0.045(2)
C32 0.0454(18) 0.0431(18) 0.065(2) 0.0129(16) 0.0140(16) 0.0279(15)
C33 0.048(2) 0.061(2) 0.094(3) -0.007(2) 0.016(2) 0.0266(19)
C34 0.069(3) 0.064(3) 0.108(4) 0.029(3) 0.041(3) 0.041(2)
C35 0.109(3) 0.0434(19) 0.0355(18) -0.0023(15) -0.0064(19) 0.043(2)
C37 0.077(3) 0.054(2) 0.075(3) -0.002(2) -0.033(2) 0.030(2)
C38 0.045(2) 0.0412(19) 0.101(3) 0.0027(19) -0.006(2) 0.0252(17)
C39 0.043(2) 0.083(3) 0.119(4) -0.017(3) -0.007(2) 0.036(2)
C41 0.047(2) 0.067(3) 0.098(3) -0.017(2) -0.015(2) 0.031(2)
C44 0.044(2) 0.067(3) 0.106(4) -0.035(3) 0.002(2) 0.013(2)
C45 0.178(6) 0.078(3) 0.069(3) 0.018(3) -0.014(4) 0.048(4)
C46 0.119(4) 0.081(3) 0.050(2) 0.018(2) -0.001(3) 0.033(3)
C47 0.093(4) 0.084(3) 0.072(3) 0.012(3) 0.028(3) 0.022(3)
C49 0.080(3) 0.065(3) 0.090(3) -0.022(2) -0.014(3) 0.040(2)
C51 0.054(2) 0.052(2) 0.112(4) -0.002(2) -0.029(3) 0.0268(19)
C56 0.141(5) 0.070(3) 0.041(2) -0.0012(19) -0.015(2) 0.061(3)
C58 0.127(4) 0.058(3) 0.061(3) -0.015(2) -0.033(3) 0.037(3)
C65 0.098(4) 0.078(3) 0.063(3) -0.001(2) 0.010(2) 0.044(3)
C66 0.168(6) 0.184(6) 0.083(4) 0.031(4) -0.028(4) 0.106(5)
C67 0.202(6) 0.091(4) 0.050(3) -0.022(2) -0.032(3) 0.079(4)

loop_
_atom_type_symbol
_atom_type_description
_atom_type_scat_dispersion_real
_atom_type_scat_dispersion_imag
_atom_type_scat_source
C C 0.0181 0.0091 'International Tables Vol C Tables 4.2.6.8 and 6.1.1.4'
H H 0.0000 0.0000 'International Tables Vol C Tables 4.2.6.8 and 6.1.1.4'
Br Br -0.6763 1.2805 'International Tables Vol C Tables 4.2.6.8 and 6.1.1.4'
N N 0.0311 0.0180 'International Tables Vol C Tables 4.2.6.8 and 6.1.1.4'
Ni Ni -3.0029 0.5091 'International Tables Vol C Tables 4.2.6.8 and 6.1.1.4'

loop_
_geom_angle_atom_site_label_1
_geom_angle_atom_site_label_2
_geom_angle_atom_site_label_3
_geom_angle
Br2 Ni1 Br1 121.39(2)
N1 Ni1 Br1 96.08(7)
N1 Ni1 Br2 131.88(8)
N1 Ni1 N2 81.67(10)
N2 Ni1 Br1 98.64(7)
N2 Ni1 Br2 117.05(7)
C8 N1 Ni1 110.9(2)
C8 N1 C15 122.6(3)
C15 N1 Ni1 126.5(2)
C3 N2 Ni1 109.9(2)
C3 N2 C18 120.5(2)
C18 N2 Ni1 129.39(18)
N2 C3 C6 130.2(3)
N2 C3 C8 116.9(3)
C8 C3 C6 112.7(2)
C7 C4 H4 120.5
C7 C4 C16 119.0(3)
C16 C4 H4 120.5
C13 C5 H5 119.8
C17 C5 H5 119.8
C17 C5 C13 120.4(3)
C3 C6 H6 113.4
C3 C6 C11 105.3(2)
C3 C6 C17 104.4(2)
C11 C6 H6 113.4
C17 C6 H6 113.4
C17 C6 C11 106.2(2)
C4 C7 C10 125.9(3)
C4 C7 C17 119.4(3)
C17 C7 C10 114.7(3)
N1 C8 C3 117.0(3)
N1 C8 C10 131.4(3)
C3 C8 C10 111.5(2)
C11 C9 C10 114.0(3)
C20 C9 C10 125.4(3)
C20 C9 C11 120.4(3)
C7 C10 H10 113.5
C8 C10 C7 105.1(2)
C8 C10 C9 104.7(2)
C8 C10 H10 113.5
C9 C10 C7 105.8(2)
C9 C10 H10 113.5
C9 C11 C6 114.1(3)
C14 C11 C6 125.8(3)
C14 C11 C9 120.0(3)
C13 C12 C44 110.2(3)
C30 C12 C13 111.1(3)
C30 C12 C44 105.4(3)
C58 C12 C13 108.9(3)
C58 C12 C30 110.4(3)
C58 C12 C44 110.9(4)
C5 C13 C12 120.6(3)
C16 C13 C5 117.6(3)
C16 C13 C12 121.8(3)
C11 C14 H14 120.4
C11 C14 C27 119.1(4)
C27 C14 H14 120.4
C19 C15 N1 115.3(3)
C19 C15 C22 123.0(3)
C22 C15 N1 121.6(3)
C4 C16 H16 118.8
C13 C16 C4 122.4(3)
C13 C16 H16 118.8
C5 C17 C6 125.5(3)
C5 C17 C7 121.1(3)
C7 C17 C6 113.3(3)
C21 C18 N2 121.0(3)
C21 C18 C24 122.7(3)
C24 C18 N2 116.3(3)
C15 C19 C26 122.9(3)
C33 C19 C15 117.0(4)
C33 C19 C26 120.1(4)
C9 C20 H20 119.9
C9 C20 C35 120.1(4)
C35 C20 H20 119.9
C18 C21 C32 123.1(3)
C38 C21 C18 116.9(4)
C38 C21 C32 120.0(3)
C15 C22 C28 124.6(3)
C41 C22 C15 116.7(4)
C41 C22 C28 118.6(4)
H23A C23 H23B 109.5
H23A C23 H23C 109.5
H23B C23 H23C 109.5
C32 C23 H23A 109.5
C32 C23 H23B 109.5
C32 C23 H23C 109.5
C18 C24 C29 122.9(3)
C37 C24 C18 117.0(4)
C37 C24 C29 120.0(4)
H25A C25 H25B 109.5
H25A C25 H25C 109.5
H25B C25 H25C 109.5
C28 C25 H25A 109.5
C28 C25 H25B 109.5
C28 C25 H25C 109.5
C19 C26 H26 107.1
C19 C26 C47 112.4(4)
C19 C26 C49 111.7(3)
C47 C26 H26 107.1
C49 C26 H26 107.1
C49 C26 C47 111.2(4)
C14 C27 H27 119.0
C35 C27 C14 122.0(4)
C35 C27 H27 119.0
C22 C28 C25 110.3(3)
C22 C28 H28 108.0
C22 C28 C31 113.0(3)
C25 C28 H28 108.0
C25 C28 C31 109.2(3)
C31 C28 H28 108.0
C24 C29 H29 107.7
C24 C29 C46 112.1(4)
C24 C29 C65 111.0(4)
C46 C29 H29 107.7
C65 C29 H29 107.7
C65 C29 C46 110.6(4)
C12 C30 H30A 109.5
C12 C30 H30B 109.5
C12 C30 H30C 109.5
H30A C30 H30B 109.5
H30A C30 H30C 109.5
H30B C30 H30C 109.5
C28 C31 H31A 109.5
C28 C31 H31B 109.5
C28 C31 H31C 109.5
H31A C31 H31B 109.5
H31A C31 H31C 109.5
H31B C31 H31C 109.5
C21 C32 C23 109.5(3)
C21 C32 H32 108.3
C21 C32 C34 113.4(3)
C23 C32 H32 108.3
C34 C32 C23 109.0(3)
C34 C32 H32 108.3
C19 C33 H33 119.6
C39 C33 C19 120.8(4)
C39 C33 H33 119.6
C32 C34 H34A 109.5
C32 C34 H34B 109.5
C32 C34 H34C 109.5
H34A C34 H34B 109.5
H34A C34 H34C 109.5
H34B C34 H34C 109.5
C20 C35 C56 122.6(4)
C27 C35 C20 118.4(3)
C27 C35 C56 119.0(4)
C24 C37 H37 119.4
C51 C37 C24 121.2(4)
C51 C37 H37 119.4
C21 C38 H38 119.0
C51 C38 C21 122.0(4)
C51 C38 H38 119.0
C33 C39 H39 119.7
C41 C39 C33 120.5(4)
C41 C39 H39 119.7
C22 C41 H41 119.1
C39 C41 C22 121.8(4)
C39 C41 H41 119.1
C12 C44 H44A 109.5
C12 C44 H44B 109.5
C12 C44 H44C 109.5
H44A C44 H44B 109.5
H44A C44 H44C 109.5
H44B C44 H44C 109.5
H45A C45 H45B 109.5
H45A C45 H45C 109.5
H45B C45 H45C 109.5
C56 C45 H45A 109.5
C56 C45 H45B 109.5
C56 C45 H45C 109.5
C29 C46 H46A 109.5
C29 C46 H46B 109.5
C29 C46 H46C 109.5
H46A C46 H46B 109.5
H46A C46 H46C 109.5
H46B C46 H46C 109.5
C26 C47 H47A 109.5
C26 C47 H47B 109.5
C26 C47 H47C 109.5
H47A C47 H47B 109.5
H47A C47 H47C 109.5
H47B C47 H47C 109.5
C26 C49 H49A 109.5
C26 C49 H49B 109.5
C26 C49 H49C 109.5
H49A C49 H49B 109.5
H49A C49 H49C 109.5
H49B C49 H49C 109.5
C37 C51 H51 120.0
C38 C51 C37 120.0(4)
C38 C51 H51 120.0
C35 C56 C45 109.3(4)
C66 C56 C35 112.2(5)
C66 C56 C45 105.4(5)
C66 C56 C67 111.3(6)
C67 C56 C35 109.6(4)
C67 C56 C45 108.8(5)
C12 C58 H58A 109.5
C12 C58 H58B 109.5
C12 C58 H58C 109.5
H58A C58 H58B 109.5
H58A C58 H58C 109.5
H58B C58 H58C 109.5
C29 C65 H65A 109.5
C29 C65 H65B 109.5
C29 C65 H65C 109.5
H65A C65 H65B 109.5
H65A C65 H65C 109.5
H65B C65 H65C 109.5
C56 C66 H66A 109.5
C56 C66 H66B 109.5
C56 C66 H66C 109.5
H66A C66 H66B 109.5
H66A C66 H66C 109.5
H66B C66 H66C 109.5
C56 C67 H67A 109.5
C56 C67 H67B 109.5
C56 C67 H67C 109.5
H67A C67 H67B 109.5
H67A C67 H67C 109.5
H67B C67 H67C 109.5

loop_
_geom_bond_atom_site_label_1
_geom_bond_atom_site_label_2
_geom_bond_distance
Br1 Ni1 2.3547(6)
Br2 Ni1 2.3054(6)
Ni1 N1 2.033(3)
Ni1 N2 2.033(2)
N1 C8 1.276(4)
N1 C15 1.447(4)
N2 C3 1.288(4)
N2 C18 1.453(4)
C3 C6 1.511(4)
C3 C8 1.495(4)
C4 H4 0.9500
C4 C7 1.377(4)
C4 C16 1.397(5)
C5 H5 0.9500
C5 C13 1.398(4)
C5 C17 1.382(4)
C6 H6 1.0000
C6 C11 1.530(4)
C6 C17 1.525(4)
C7 C10 1.532(4)
C7 C17 1.391(4)
C8 C10 1.515(4)
C9 C10 1.527(5)
C9 C11 1.389(5)
C9 C20 1.387(5)
C10 H10 1.0000
C11 C14 1.382(5)
C12 C13 1.540(4)
C12 C30 1.525(5)
C12 C44 1.545(5)
C12 C58 1.510(6)
C13 C16 1.384(5)
C14 H14 0.9500
C14 C27 1.390(5)
C15 C19 1.406(5)
C15 C22 1.406(5)
C16 H16 0.9500
C18 C21 1.403(5)
C18 C24 1.407(5)
C19 C26 1.516(6)
C19 C33 1.396(5)
C20 H20 0.9500
C20 C35 1.400(6)
C21 C32 1.510(5)
C21 C38 1.399(5)
C22 C28 1.515(6)
C22 C41 1.397(5)
C23 H23A 0.9800
C23 H23B 0.9800
C23 H23C 0.9800
C23 C32 1.536(5)
C24 C29 1.517(6)
C24 C37 1.399(6)
C25 H25A 0.9800
C25 H25B 0.9800
C25 H25C 0.9800
C25 C28 1.530(5)
C26 H26 1.0000
C26 C47 1.525(6)
C26 C49 1.521(6)
C27 H27 0.9500
C27 C35 1.379(6)
C28 H28 1.0000
C28 C31 1.537(6)
C29 H29 1.0000
C29 C46 1.535(6)
C29 C65 1.525(6)
C30 H30A 0.9800
C30 H30B 0.9800
C30 H30C 0.9800
C31 H31A 0.9800
C31 H31B 0.9800
C31 H31C 0.9800
C32 H32 1.0000
C32 C34 1.528(5)
C33 H33 0.9500
C33 C39 1.394(7)
C34 H34A 0.9800
C34 H34B 0.9800
C34 H34C 0.9800
C35 C56 1.532(5)
C37 H37 0.9500
C37 C51 1.389(7)
C38 H38 0.9500
C38 C51 1.367(7)
C39 H39 0.9500
C39 C41 1.363(7)
C41 H41 0.9500
C44 H44A 0.9800
C44 H44B 0.9800
C44 H44C 0.9800
C45 H45A 0.9800
C45 H45B 0.9800
C45 H45C 0.9800
C45 C56 1.571(8)
C46 H46A 0.9800
C46 H46B 0.9800
C46 H46C 0.9800
C47 H47A 0.9800
C47 H47B 0.9800
C47 H47C 0.9800
C49 H49A 0.9800
C49 H49B 0.9800
C49 H49C 0.9800
C51 H51 0.9500
C56 C66 1.468(10)
C56 C67 1.492(7)
C58 H58A 0.9800
C58 H58B 0.9800
C58 H58C 0.9800
C65 H65A 0.9800
C65 H65B 0.9800
C65 H65C 0.9800
C66 H66A 0.9800
C66 H66B 0.9800
C66 H66C 0.9800
C67 H67A 0.9800
C67 H67B 0.9800
C67 H67C 0.9800

loop_
_geom_torsion_atom_site_label_1
_geom_torsion_atom_site_label_2
_geom_torsion_atom_site_label_3
_geom_torsion_atom_site_label_4
_geom_torsion
Ni1 N1 C8 C3 -10.0(3)
Ni1 N1 C8 C10 174.7(3)
Ni1 N1 C15 C19 74.6(3)
Ni1 N1 C15 C22 -103.1(3)
Ni1 N2 C3 C6 -169.0(2)
Ni1 N2 C3 C8 16.8(3)
Ni1 N2 C18 C21 98.0(3)
Ni1 N2 C18 C24 -81.2(3)
N1 C8 C10 C7 122.5(3)
N1 C8 C10 C9 -126.3(3)
N1 C15 C19 C26 1.3(5)
N1 C15 C19 C33 179.3(3)
N1 C15 C22 C28 4.0(5)
N1 C15 C22 C41 -179.8(3)
N2 C3 C6 C11 132.7(3)
N2 C3 C6 C17 -115.6(3)
N2 C3 C8 N1 -4.9(4)
N2 C3 C8 C10 171.3(3)
N2 C18 C21 C32 -6.7(4)
N2 C18 C21 C38 176.7(3)
N2 C18 C24 C29 1.0(5)
N2 C18 C24 C37 -177.9(3)
C3 N2 C18 C21 -76.2(4)
C3 N2 C18 C24 104.6(3)
C3 C6 C11 C9 57.3(3)
C3 C6 C11 C14 -127.4(3)
C3 C6 C17 C5 125.7(3)
C3 C6 C17 C7 -56.1(3)
C3 C8 C10 C7 -53.0(3)
C3 C8 C10 C9 58.2(3)
C4 C7 C10 C8 -123.8(3)
C4 C7 C10 C9 125.7(3)
C4 C7 C17 C5 -2.0(4)
C4 C7 C17 C6 179.7(3)
C5 C13 C16 C4 -2.8(5)
C6 C3 C8 N1 179.9(3)
C6 C3 C8 C10 -3.9(3)
C6 C11 C14 C27 -173.9(3)
C7 C4 C16 C13 0.2(5)
C8 N1 C15 C19 -106.3(4)
C8 N1 C15 C22 76.0(4)
C8 C3 C6 C11 -52.9(3)
C8 C3 C6 C17 58.7(3)
C9 C11 C14 C27 1.2(5)
C9 C20 C35 C27 0.8(5)
C9 C20 C35 C56 -177.4(3)
C10 C7 C17 C5 176.3(3)
C10 C7 C17 C6 -2.0(4)
C10 C9 C11 C6 -1.8(3)
C10 C9 C11 C14 -177.4(3)
C10 C9 C20 C35 175.9(3)
C11 C6 C17 C5 -123.3(3)
C11 C6 C17 C7 54.9(3)
C11 C9 C10 C7 54.4(3)
C11 C9 C10 C8 -56.3(3)
C11 C9 C20 C35 0.7(5)
C11 C14 C27 C35 0.3(5)
C12 C13 C16 C4 178.9(3)
C13 C5 C17 C6 177.3(3)
C13 C5 C17 C7 -0.7(4)
C14 C27 C35 C20 -1.3(5)
C14 C27 C35 C56 177.0(3)
C15 N1 C8 C3 170.8(3)
C15 N1 C8 C10 -4.5(5)
C15 C19 C26 C47 -135.7(4)
C15 C19 C26 C49 98.5(4)
C15 C19 C33 C39 0.2(6)
C15 C22 C28 C25 102.9(4)
C15 C22 C28 C31 -134.5(4)
C15 C22 C41 C39 0.5(6)
C16 C4 C7 C10 -175.8(3)
C16 C4 C7 C17 2.3(5)
C17 C5 C13 C12 -178.6(3)
C17 C5 C13 C16 3.0(4)
C17 C6 C11 C9 -53.0(3)
C17 C6 C11 C14 122.2(3)
C17 C7 C10 C8 58.0(3)
C17 C7 C10 C9 -52.5(3)
C18 N2 C3 C6 6.2(5)
C18 N2 C3 C8 -167.9(3)
C18 C21 C32 C23 -103.3(4)
C18 C21 C32 C34 134.8(3)
C18 C21 C38 C51 2.5(5)
C18 C24 C29 C46 131.9(4)
C18 C24 C29 C65 -103.9(4)
C18 C24 C37 C51 -0.1(6)
C19 C15 C22 C28 -173.5(3)
C19 C15 C22 C41 2.7(5)
C19 C33 C39 C41 2.9(7)
C20 C9 C10 C7 -121.2(3)
C20 C9 C10 C8 128.1(3)
C20 C9 C11 C6 173.9(3)
C20 C9 C11 C14 -1.6(4)
C20 C35 C56 C45 128.6(5)
C20 C35 C56 C66 12.0(7)
C20 C35 C56 C67 -112.2(6)
C21 C18 C24 C29 -178.3(3)
C21 C18 C24 C37 2.9(5)
C21 C38 C51 C37 0.1(6)
C22 C15 C19 C26 179.0(3)
C22 C15 C19 C33 -3.1(5)
C24 C18 C21 C32 172.6(3)
C24 C18 C21 C38 -4.0(5)
C24 C37 C51 C38 -1.3(6)
C26 C19 C33 C39 178.2(4)
C27 C35 C56 C45 -49.6(6)
C27 C35 C56 C66 -166.2(5)
C27 C35 C56 C67 69.6(6)
C28 C22 C41 C39 177.0(4)
C29 C24 C37 C51 -179.0(4)
C30 C12 C13 C5 157.6(3)
C30 C12 C13 C16 -24.1(5)
C32 C21 C38 C51 -174.2(3)
C33 C19 C26 C47 46.4(5)
C33 C19 C26 C49 -79.4(5)
C33 C39 C41 C22 -3.3(7)
C37 C24 C29 C46 -49.3(5)
C37 C24 C29 C65 74.9(5)
C38 C21 C32 C23 73.2(4)
C38 C21 C32 C34 -48.7(4)
C41 C22 C28 C25 -73.3(5)
C41 C22 C28 C31 49.3(5)
C44 C12 C13 C5 41.2(4)
C44 C12 C13 C16 -140.6(4)
C58 C12 C13 C5 -80.6(4)
C58 C12 C13 C16 97.7(4)
